data_1557930
loop_
_publ_author_name
'Xiao, W.'
'Tan, D.'
'Zhou, W.'
'Liu, J.'
'Xu, J.'

_publ_section_title
;
 Cubic perovskite polymorph of strontium metasilicate at high pressures
;
_journal_name_full 'American Mineralogist'
_journal_page_first 2096
_journal_page_last 2104
_journal_paper_doi 10.2138/am.2013.4470
_journal_volume 98
_journal_year 2013
_chemical_formula_sum 'O3 Si Sr'
_chemical_name_common SrSiO3
_chemical_name_mineral 'SrSiO3 cubic perovskite at 37.8 GPa'
_space_group_IT_number 221
_space_group_name_Hall '-P 4 2 3'
_space_group_name_H-M_alt 'P m -3 m'
_cell_angle_alpha 90
_cell_angle_beta 90
_cell_angle_gamma 90
_cell_formula_units_Z 1
_cell_length_a 3.5034(7)
_cell_length_b 3.5034(7)
_cell_length_c 3.5034(7)
_cell_volume 43.000(15)
_diffrn_ambient_pressure 37800000
_diffrn_ambient_temperature 298
_cod_data_source_file SrSiO3-37.8GPa.cif
_cod_data_source_block SrSiO3-perovskite
_cod_original_formula_sum 'Sr Si O3'
_cod_database_code 1557930

loop_
_space_group_symop_id
_space_group_symop_operation_xyz
1 x,y,z
2 -x,-y,-z
3 -x,-y,z
4 x,y,-z
5 -x,y,-z
6 x,-y,z
7 x,-y,-z
8 -x,y,z
9 z,x,y
10 -z,-x,-y
11 z,-x,-y
12 -z,x,y
13 -z,-x,y
14 z,x,-y
15 -z,x,-y
16 z,-x,y
17 y,z,x
18 -y,-z,-x
19 -y,z,-x
20 y,-z,x
21 y,-z,-x
22 -y,z,x
23 -y,-z,x
24 y,z,-x
25 y,x,-z
26 -y,-x,z
27 -y,-x,-z
28 y,x,z
29 y,-x,z
30 -y,x,-z
31 -y,x,z
32 y,-x,-z
33 x,z,-y
34 -x,-z,y
35 -x,z,y
36 x,-z,-y
37 -x,-z,-y
38 x,z,y
39 x,-z,y
40 -x,z,-y
41 z,y,-x
42 -z,-y,x
43 z,-y,x
44 -z,y,-x
45 -z,y,x
46 z,-y,-x
47 -z,-y,-x
48 z,y,x

loop_
_atom_site_label
_atom_site_occupancy
_atom_site_fract_x
_atom_site_fract_y
_atom_site_fract_z
_atom_site_adp_type
_atom_site_B_iso_or_equiv
_atom_site_type_symbol
Sr1 1.0 0.000000 0.000000 0.000000 Biso 1.000000 Sr
Si1 1.0 0.500000 0.500000 0.500000 Biso 1.000000 Si
O1 1.0 0.500000 0.500000 0.000000 Biso 1.000000 O

loop_
_cod_changelog_entry_id
_cod_changelog_entry_author
_cod_changelog_entry_date
_cod_changelog_entry_text
1 'Vaitkus, Antanas' 2021-11-08T19:00:00+03:00
;
 Corrected the '_diffrn_ambient_pressure' data item value by changing it
 from 3780 GPa to 37.8 GPa. Note, that values of this data item are measured
 in kPa and not Pa.
;
